data_4033786
loop_
_publ_author_name
'Sakhare, Priyanka R.'
'Subramanian, Parthasarathi'
'Kaliappan, Krishna P.'

_publ_section_title
;
 Copper Catalyzed Oxidative C-C Bond Cleavage of 1,2-Diketones:
 A&#x00A0;Divergent Approach to 1,8-Naphthalimides,
 Biphenyl-2,2'-dicarboxamides, and N-Heterocyclic Amides.
;
_journal_issue 4
_journal_name_full 'The Journal of organic chemistry'
_journal_page_first 2112
_journal_page_last 2125
_journal_paper_doi 10.1021/acs.joc.8b03114
_journal_volume 84
_journal_year 2019
_chemical_formula_moiety 'C18 H9 F3 N2 O2'
_chemical_formula_sum 'C18 H9 F3 N2 O2'
_chemical_formula_weight 342.27
_space_group_crystal_system monoclinic
_space_group_IT_number 14
_space_group_name_Hall '-P 2ybc'
_space_group_name_H-M_alt 'P 1 21/c 1'
_atom_sites_solution_hydrogens geom
_audit_creation_date 2016-12-20
_audit_creation_method
;
Olex2 1.2-alpha
(compiled 2015.10.28 svn.r3245 for OlexSys, GUI svn.r5128)
;
_cell_angle_alpha 90
_cell_angle_beta 111.783(13)
_cell_angle_gamma 90
_cell_formula_units_Z 4
_cell_length_a 9.4306(10)
_cell_length_b 19.0359(18)
_cell_length_c 8.6514(10)
_cell_measurement_reflns_used 3501
_cell_measurement_temperature 293(2)
_cell_measurement_theta_max 30.3090
_cell_measurement_theta_min 2.3020
_cell_volume 1442.2(3)
_computing_cell_refinement 'CrysAlisPro 1.171.38.43 (Rigaku OD, 2015)'
_computing_data_collection 'CrysAlisPro 1.171.38.43 (Rigaku OD, 2015)'
_computing_data_reduction 'CrysAlisPro 1.171.38.43 (Rigaku OD, 2015)'
_computing_molecular_graphics 'Olex2 (Dolomanov et al., 2009)'
_computing_publication_material 'Olex2 (Dolomanov et al., 2009)'
_computing_structure_refinement 'ShelXL (Sheldrick, 2015)'
_computing_structure_solution 'ShelXT (Sheldrick, 2015)'
_diffrn_ambient_temperature 293(2)
_diffrn_detector 'CCD plate'
_diffrn_measured_fraction_theta_full 0.999
_diffrn_measured_fraction_theta_max 0.999
_diffrn_measurement_details
;
List of Runs (angles in degrees, time in seconds):

  # Type    Start    End  Width  t~exp~   \w     \q     \k     \f   Frames
--------------------------------------------------------------------------
  1  \w   -110.00  19.00   0.50   12.00    --  -20.00 -72.00-108.00  258
  2  \w    -36.00  59.50   0.50   12.00    --  -20.00  72.00  36.00  191
  3  \w    -13.50  18.00   0.50   12.00    --  -20.00 -72.00 108.00   63
  4  \w    -49.00  70.00   0.50   12.00    --  -20.00  72.00 -36.00  238
  5  \w    -59.00 -23.00   0.50   12.00    --  -20.00  72.00-108.00   72
;
_diffrn_measurement_device 'abstract diffractometer'
_diffrn_measurement_device_type 'dtrek-CrysAlisPro-abstract goniometer imported rigaku-d*trek images'
_diffrn_measurement_method '\w scans'
_diffrn_orient_matrix_type 'CrysAlisPro convention (1999,Acta A55,543-557)'
_diffrn_orient_matrix_UB_11 -0.0758162000
_diffrn_orient_matrix_UB_12 -0.0074512000
_diffrn_orient_matrix_UB_13 -0.0070963000
_diffrn_orient_matrix_UB_21 -0.0145642000
_diffrn_orient_matrix_UB_22 0.0364800000
_diffrn_orient_matrix_UB_23 0.0020260000
_diffrn_orient_matrix_UB_31 -0.0242926000
_diffrn_orient_matrix_UB_32 0.0014372000
_diffrn_orient_matrix_UB_33 -0.0880217000
_diffrn_radiation_monochromator graphite
_diffrn_radiation_probe x-ray
_diffrn_radiation_type MoK\a
_diffrn_radiation_wavelength 0.71073
_diffrn_reflns_av_R_equivalents 0.0718
_diffrn_reflns_av_unetI/netI 0.0610
_diffrn_reflns_Laue_measured_fraction_full 0.999
_diffrn_reflns_Laue_measured_fraction_max 0.999
_diffrn_reflns_limit_h_max 11
_diffrn_reflns_limit_h_min -11
_diffrn_reflns_limit_k_max 22
_diffrn_reflns_limit_k_min -22
_diffrn_reflns_limit_l_max 10
_diffrn_reflns_limit_l_min -10
_diffrn_reflns_number 10913
_diffrn_reflns_point_group_measured_fraction_full 0.999
_diffrn_reflns_point_group_measured_fraction_max 0.999
_diffrn_reflns_theta_full 24.990
_diffrn_reflns_theta_max 24.990
_diffrn_reflns_theta_min 2.140
_diffrn_source 'fine-focus sealed X-ray tube'
_diffrn_source_type 'Enhance (Mo) X-ray Source'
_exptl_absorpt_coefficient_mu 0.131
_exptl_absorpt_correction_T_max 1.00000
_exptl_absorpt_correction_T_min 0.30777
_exptl_absorpt_correction_type multi-scan
_exptl_absorpt_process_details
;
CrysAlisPro 1.171.38.43 (Rigaku Oxford Diffraction, 2015)
Empirical absorption correction using spherical harmonics,
 implemented in SCALE3 ABSPACK scaling algorithm.
;
_exptl_crystal_colour colourless
_exptl_crystal_colour_primary colourless
_exptl_crystal_density_diffrn 1.576
_exptl_crystal_description plate
_exptl_crystal_F_000 696
_exptl_crystal_size_max 0.383
_exptl_crystal_size_mid 0.074
_exptl_crystal_size_min 0.017
_refine_diff_density_max 0.279
_refine_diff_density_min -0.277
_refine_diff_density_rms 0.066
_refine_ls_extinction_method none
_refine_ls_goodness_of_fit_ref 1.035
_refine_ls_hydrogen_treatment constr
_refine_ls_matrix_type full
_refine_ls_number_parameters 226
_refine_ls_number_reflns 2536
_refine_ls_number_restraints 0
_refine_ls_restrained_S_all 1.035
_refine_ls_R_factor_all 0.0843
_refine_ls_R_factor_gt 0.0556
_refine_ls_shift/su_max 0.000
_refine_ls_shift/su_mean 0.000
_refine_ls_structure_factor_coef Fsqd
_refine_ls_weighting_details 'w=1/[\s^2^(Fo^2^)+(0.0525P)^2^+0.9700P] where P=(Fo^2^+2Fc^2^)/3'
_refine_ls_weighting_scheme calc
_refine_ls_wR_factor_gt 0.1210
_refine_ls_wR_factor_ref 0.1419
_reflns_Friedel_coverage 0.000
_reflns_number_gt 1826
_reflns_number_total 2536
_reflns_threshold_expression 'I > 2\s(I)'
_cod_data_source_file jo8b03114_si_002.cif
_cod_data_source_block kpk-125-ps-215-a_mo
_cod_database_code 4033786
_chemical_oxdiff_formula C17H10N2O2F3
_shelx_space_group_comment
;
The symmetry employed for this shelxl refinement is uniquely defined
by the following loop, which should always be used as a source of
symmetry information in preference to the above space-group names.
They are only intended as comments.
;
_reflns_odcompleteness_completeness 91.58
_reflns_odcompleteness_iscentric 1
_reflns_odcompleteness_theta 31.10
_olex2_refinement_description
;
1. Fixed Uiso
 At 1.2 times of:
  All C(H) groups
2.a Aromatic/amide H refined with riding coordinates:
 C13(H13), C4(H4), C5(H5), C15(H15), C9(H9), C11(H11), C2(H2), C10(H10),
 C14(H14)
;
_shelx_shelxl_version_number 2014/7
_olex2_submission_special_instructions 'No special instructions were received'
_oxdiff_exptl_absorpt_empirical_details
;
Empirical correction (ABSPACK) includes:
- Absorption correction using spherical harmonics
- Frame scaling
- Detector area scaling
;
_oxdiff_exptl_absorpt_empirical_full_max 2.621
_oxdiff_exptl_absorpt_empirical_full_min 0.608

loop_
_space_group_symop_operation_xyz
'x, y, z'
'-x, y+1/2, -z+1/2'
'-x, -y, -z'
'x, -y-1/2, z-1/2'

loop_
_atom_site_label
_atom_site_type_symbol
_atom_site_fract_x
_atom_site_fract_y
_atom_site_fract_z
_atom_site_U_iso_or_equiv
_atom_site_adp_type
_atom_site_occupancy
_atom_site_site_symmetry_order
_atom_site_calc_flag
_atom_site_refinement_flags_posn
F3 F -0.1714(2) 0.44259(10) 0.8450(2) 0.0453(5) Uani 1 1 d .
F1 F -0.04684(19) 0.52711(9) 0.7932(2) 0.0454(5) Uani 1 1 d .
F2 F -0.22797(19) 0.47818(10) 0.5943(2) 0.0457(5) Uani 1 1 d .
O2 O 0.1982(2) 0.18592(10) 0.7223(2) 0.0301(5) Uani 1 1 d .
O1 O 0.4602(2) 0.37281(10) 0.6362(3) 0.0345(5) Uani 1 1 d .
N2 N 0.3333(2) 0.27886(11) 0.6853(3) 0.0219(5) Uani 1 1 d .
N1 N 0.2068(3) 0.33362(13) 0.8402(3) 0.0297(6) Uani 1 1 d .
C3 C 0.0008(3) 0.41417(14) 0.7135(3) 0.0229(6) Uani 1 1 d .
C8 C 0.5706(3) 0.26001(14) 0.6357(3) 0.0217(6) Uani 1 1 d .
C13 C 0.6591(3) 0.06829(15) 0.6782(4) 0.0312(7) Uani 1 1 d .
H13 H 0.7305 0.0371 0.6668 0.037 Uiso 1 1 calc R
C4 C 0.0110(3) 0.40426(15) 0.5602(4) 0.0272(7) Uani 1 1 d .
H4 H -0.0547 0.4278 0.4669 0.033 Uiso 1 1 calc R
C17 C 0.3142(3) 0.20673(14) 0.7058(3) 0.0219(6) Uani 1 1 d .
C5 C 0.1207(3) 0.35862(15) 0.5471(4) 0.0265(7) Uani 1 1 d .
H5 H 0.1303 0.3504 0.4455 0.032 Uiso 1 1 calc R
C12 C 0.6730(3) 0.14073(15) 0.6507(3) 0.0249(7) Uani 1 1 d .
C7 C 0.4556(3) 0.30925(14) 0.6506(3) 0.0234(6) Uani 1 1 d .
C16 C 0.4380(3) 0.15972(14) 0.7036(3) 0.0232(6) Uani 1 1 d .
C15 C 0.4314(3) 0.08939(15) 0.7337(4) 0.0280(7) Uani 1 1 d .
H15 H 0.3524 0.0721 0.7626 0.034 Uiso 1 1 calc R
C6 C 0.2153(3) 0.32572(14) 0.6915(3) 0.0227(6) Uani 1 1 d .
C9 C 0.6891(3) 0.28558(15) 0.5966(4) 0.0279(7) Uani 1 1 d .
H9 H 0.6947 0.3334 0.5776 0.034 Uiso 1 1 calc R
C11 C 0.7948(3) 0.16962(16) 0.6131(4) 0.0310(7) Uani 1 1 d .
H11 H 0.8713 0.1402 0.6072 0.037 Uiso 1 1 calc R
C1 C -0.1109(3) 0.46469(14) 0.7369(4) 0.0265(7) Uani 1 1 d .
C18 C 0.5600(3) 0.18713(14) 0.6631(3) 0.0223(6) Uani 1 1 d .
C2 C 0.0996(3) 0.37743(15) 0.8500(4) 0.0293(7) Uani 1 1 d .
H2 H 0.0907 0.3836 0.9526 0.035 Uiso 1 1 calc R
C10 C 0.8020(3) 0.24023(16) 0.5852(4) 0.0326(7) Uani 1 1 d .
H10 H 0.8819 0.2581 0.5586 0.039 Uiso 1 1 calc R
C14 C 0.5428(3) 0.04309(16) 0.7213(4) 0.0334(7) Uani 1 1 d .
H14 H 0.5375 -0.0046 0.7423 0.040 Uiso 1 1 calc R

loop_
_atom_site_aniso_label
_atom_site_aniso_U_11
_atom_site_aniso_U_22
_atom_site_aniso_U_33
_atom_site_aniso_U_23
_atom_site_aniso_U_13
_atom_site_aniso_U_12
F3 0.0471(11) 0.0482(12) 0.0552(13) 0.0154(10) 0.0358(10) 0.0165(9)
F1 0.0346(10) 0.0320(10) 0.0692(14) -0.0168(10) 0.0187(10) -0.0017(8)
F2 0.0312(10) 0.0625(13) 0.0317(10) -0.0030(9) -0.0019(8) 0.0245(9)
O2 0.0230(11) 0.0381(12) 0.0311(12) 0.0002(10) 0.0121(9) -0.0043(9)
O1 0.0267(11) 0.0242(11) 0.0542(15) 0.0003(10) 0.0168(11) 0.0014(9)
N2 0.0169(11) 0.0238(12) 0.0251(13) 0.0006(11) 0.0080(10) 0.0006(10)
N1 0.0238(13) 0.0377(14) 0.0230(13) -0.0001(12) 0.0034(11) 0.0074(11)
C3 0.0169(14) 0.0261(14) 0.0224(15) -0.0015(13) 0.0036(12) -0.0006(12)
C8 0.0145(14) 0.0250(14) 0.0223(15) -0.0011(13) 0.0029(12) -0.0010(11)
C13 0.0227(16) 0.0304(17) 0.0342(18) -0.0023(14) 0.0033(14) 0.0076(13)
C4 0.0222(15) 0.0308(16) 0.0256(16) 0.0034(14) 0.0056(13) 0.0041(13)
C17 0.0178(14) 0.0302(15) 0.0152(14) -0.0004(13) 0.0031(12) -0.0012(12)
C5 0.0247(15) 0.0339(16) 0.0210(15) 0.0006(13) 0.0087(13) 0.0011(13)
C12 0.0179(14) 0.0299(16) 0.0220(15) -0.0038(13) 0.0017(12) 0.0018(12)
C7 0.0187(14) 0.0260(15) 0.0223(15) -0.0018(13) 0.0040(12) -0.0028(12)
C16 0.0197(14) 0.0269(15) 0.0191(15) -0.0017(13) 0.0027(12) -0.0019(12)
C15 0.0214(15) 0.0285(15) 0.0293(16) 0.0020(14) 0.0038(13) -0.0028(13)
C6 0.0154(14) 0.0264(15) 0.0247(16) -0.0032(13) 0.0054(12) 0.0022(12)
C9 0.0219(15) 0.0280(15) 0.0322(17) -0.0016(14) 0.0081(13) -0.0063(12)
C11 0.0183(15) 0.0377(18) 0.0357(18) -0.0050(15) 0.0086(14) 0.0035(13)
C1 0.0239(15) 0.0266(15) 0.0260(16) -0.0004(13) 0.0058(13) 0.0010(13)
C18 0.0169(14) 0.0275(15) 0.0169(14) -0.0025(12) -0.0001(11) -0.0033(12)
C2 0.0286(16) 0.0374(17) 0.0223(16) -0.0013(14) 0.0099(14) 0.0078(14)
C10 0.0222(16) 0.0368(17) 0.0407(19) -0.0023(15) 0.0138(14) -0.0029(13)
C14 0.0308(17) 0.0241(15) 0.0369(18) 0.0067(14) 0.0028(15) 0.0042(13)

loop_
_atom_type_symbol
_atom_type_description
_atom_type_scat_dispersion_real
_atom_type_scat_dispersion_imag
_atom_type_scat_source
C C 0.0033 0.0016 'International Tables Vol C Tables 4.2.6.8 and 6.1.1.4'
H H 0.0000 0.0000 'International Tables Vol C Tables 4.2.6.8 and 6.1.1.4'
F F 0.0171 0.0103 'International Tables Vol C Tables 4.2.6.8 and 6.1.1.4'
N N 0.0061 0.0033 'International Tables Vol C Tables 4.2.6.8 and 6.1.1.4'
O O 0.0106 0.0060 'International Tables Vol C Tables 4.2.6.8 and 6.1.1.4'

loop_
_geom_angle_atom_site_label_1
_geom_angle_atom_site_label_2
_geom_angle_atom_site_label_3
_geom_angle
C17 N2 C7 125.3(2)
C17 N2 C6 117.6(2)
C7 N2 C6 117.1(2)
C6 N1 C2 116.8(2)
C4 C3 C1 121.5(3)
C4 C3 C2 119.0(3)
C2 C3 C1 119.5(2)
C9 C8 C7 119.3(3)
C9 C8 C18 120.2(3)
C18 C8 C7 120.5(2)
C12 C13 H13 119.3
C14 C13 H13 119.3
C14 C13 C12 121.4(3)
C3 C4 H4 120.5
C3 C4 C5 119.0(3)
C5 C4 H4 120.5
O2 C17 N2 119.6(2)
O2 C17 C16 123.5(3)
N2 C17 C16 116.9(2)
C4 C5 H5 121.3
C6 C5 C4 117.4(3)
C6 C5 H5 121.3
C13 C12 C11 123.4(3)
C13 C12 C18 118.4(3)
C11 C12 C18 118.2(3)
O1 C7 N2 119.3(2)
O1 C7 C8 124.5(2)
N2 C7 C8 116.2(2)
C15 C16 C17 119.9(2)
C15 C16 C18 120.2(3)
C18 C16 C17 119.8(2)
C16 C15 H15 119.6
C16 C15 C14 120.7(3)
C14 C15 H15 119.6
N1 C6 N2 115.5(2)
N1 C6 C5 124.9(2)
C5 C6 N2 119.6(2)
C8 C9 H9 119.7
C8 C9 C10 120.6(3)
C10 C9 H9 119.7
C12 C11 H11 119.4
C10 C11 C12 121.2(3)
C10 C11 H11 119.4
F3 C1 F1 106.1(2)
F3 C1 F2 106.6(2)
F3 C1 C3 113.5(2)
F1 C1 C3 112.0(2)
F2 C1 F1 105.7(2)
F2 C1 C3 112.3(2)
C8 C18 C12 119.7(2)
C8 C18 C16 121.0(2)
C12 C18 C16 119.3(2)
N1 C2 C3 122.9(3)
N1 C2 H2 118.5
C3 C2 H2 118.5
C9 C10 H10 119.9
C11 C10 C9 120.1(3)
C11 C10 H10 119.9
C13 C14 C15 119.9(3)
C13 C14 H14 120.1
C15 C14 H14 120.1

loop_
_geom_bond_atom_site_label_1
_geom_bond_atom_site_label_2
_geom_bond_distance
F3 C1 1.332(3)
F1 C1 1.340(3)
F2 C1 1.340(3)
O2 C17 1.221(3)
O1 C7 1.219(3)
N2 C17 1.405(3)
N2 C7 1.419(3)
N2 C6 1.442(3)
N1 C6 1.327(3)
N1 C2 1.337(4)
C3 C4 1.377(4)
C3 C1 1.495(4)
C3 C2 1.391(4)
C8 C7 1.475(4)
C8 C9 1.371(4)
C8 C18 1.417(4)
C13 H13 0.9300
C13 C12 1.414(4)
C13 C14 1.370(4)
C4 H4 0.9300
C4 C5 1.387(4)
C17 C16 1.477(4)
C5 H5 0.9300
C5 C6 1.386(4)
C12 C11 1.416(4)
C12 C18 1.419(4)
C16 C15 1.370(4)
C16 C18 1.421(4)
C15 H15 0.9300
C15 C14 1.405(4)
C9 H9 0.9300
C9 C10 1.403(4)
C11 H11 0.9300
C11 C10 1.372(4)
C2 H2 0.9300
C10 H10 0.9300
C14 H14 0.9300

loop_
_geom_torsion_atom_site_label_1
_geom_torsion_atom_site_label_2
_geom_torsion_atom_site_label_3
_geom_torsion_atom_site_label_4
_geom_torsion
O2 C17 C16 C15 -5.1(4)
O2 C17 C16 C18 172.1(3)
N2 C17 C16 C15 175.8(3)
N2 C17 C16 C18 -7.0(4)
C3 C4 C5 C6 -0.4(4)
C8 C9 C10 C11 0.0(5)
C13 C12 C11 C10 179.1(3)
C13 C12 C18 C8 -179.8(3)
C13 C12 C18 C16 0.4(4)
C4 C3 C1 F3 143.1(3)
C4 C3 C1 F1 -96.7(3)
C4 C3 C1 F2 22.1(4)
C4 C3 C2 N1 1.4(4)
C4 C5 C6 N2 -178.7(2)
C4 C5 C6 N1 1.3(4)
C17 N2 C7 O1 -179.7(2)
C17 N2 C7 C8 -0.1(4)
C17 N2 C6 N1 70.4(3)
C17 N2 C6 C5 -109.5(3)
C17 C16 C15 C14 175.7(3)
C17 C16 C18 C8 4.3(4)
C17 C16 C18 C12 -175.9(2)
C12 C13 C14 C15 2.0(5)
C12 C11 C10 C9 1.2(5)
C7 N2 C17 O2 -174.3(2)
C7 N2 C17 C16 4.9(4)
C7 N2 C6 N1 -112.6(3)
C7 N2 C6 C5 67.5(3)
C7 C8 C9 C10 178.6(3)
C7 C8 C18 C12 -179.0(2)
C7 C8 C18 C16 0.7(4)
C16 C15 C14 C13 -0.2(5)
C15 C16 C18 C8 -178.4(3)
C15 C16 C18 C12 1.3(4)
C6 N2 C17 O2 2.4(4)
C6 N2 C17 C16 -178.4(2)
C6 N2 C7 O1 3.6(4)
C6 N2 C7 C8 -176.7(2)
C6 N1 C2 C3 -0.5(4)
C9 C8 C7 O1 -2.6(4)
C9 C8 C7 N2 177.8(2)
C9 C8 C18 C12 0.2(4)
C9 C8 C18 C16 -180.0(3)
C11 C12 C18 C8 0.9(4)
C11 C12 C18 C16 -178.9(2)
C1 C3 C4 C5 177.6(3)
C1 C3 C2 N1 -177.1(3)
C18 C8 C7 O1 176.7(3)
C18 C8 C7 N2 -2.9(4)
C18 C8 C9 C10 -0.7(4)
C18 C12 C11 C10 -1.6(4)
C18 C16 C15 C14 -1.5(4)
C2 N1 C6 N2 179.2(2)
C2 N1 C6 C5 -0.8(4)
C2 C3 C4 C5 -0.8(4)
C2 C3 C1 F3 -38.5(4)
C2 C3 C1 F1 81.7(3)
C2 C3 C1 F2 -159.5(2)
C14 C13 C12 C11 177.2(3)
C14 C13 C12 C18 -2.1(4)
